data_1550449
loop_
_publ_author_name
'Babor, Martin'
'Nievergelt, Philipp P.'
'\<Cejka, Jan'
'Zvon\'i\<cek, V\'it'
'Spingler, Bernhard'

_publ_section_title
;
 Microbatch under-oil salt screening of organic cations: single-crystal
 growth of active pharmaceutical ingredients
;
_journal_issue 1
_journal_name_full IUCrJ
_journal_page_first 145
_journal_page_last 151
_journal_paper_doi 10.1107/S2052252518017876
_journal_volume 6
_journal_year 2019
_chemical_absolute_configuration ad
_chemical_formula_moiety 'C22 H27 N2 O4 S, H2O4 P, 1.5(H2 O)'
_chemical_formula_sum 'C22 H32 N2 O9.5 P S'
_chemical_formula_weight 539.52
_space_group_IT_number 1
_symmetry_cell_setting triclinic
_symmetry_space_group_name_Hall 'P 1'
_symmetry_space_group_name_H-M 'P 1'
_atom_sites_solution_hydrogens difmap
_atom_sites_solution_primary other
_cell_angle_alpha 82.3345(7)
_cell_angle_beta 81.4117(7)
_cell_angle_gamma 89.9824(7)
_cell_formula_units_Z 4
_cell_length_a 8.79290(10)
_cell_length_b 12.66450(10)
_cell_length_c 23.7867(2)
_cell_measurement_reflns_used 109761
_cell_measurement_temperature 160
_cell_measurement_theta_max 79
_cell_measurement_theta_min 4
_cell_volume 2595.20(4)
_computing_cell_refinement 'CrysAlisPro, (Agilent, 2011)'
_computing_data_collection 'SuperNova, (Oxford Diffraction, 2010)'
_computing_data_reduction 'CrysAlisPro, (Agilent, 2011)'
_computing_molecular_graphics 'CAMERON (Watkin et al., 1996)'
_computing_publication_material 'CRYSTALS (Betteridge et al., 2003)'
_computing_structure_refinement 'CRYSTALS (Betteridge et al., 2003)'
_computing_structure_solution 'Superflip (Palatinus & Chapuis, 2007)'
_diffrn_ambient_temperature 160
_diffrn_measured_fraction_theta_full 0.995
_diffrn_measured_fraction_theta_max 0.995
_diffrn_measurement_device Area
_diffrn_measurement_device_type 'Oxford Diffraction SuperNova'
_diffrn_measurement_method \w
_diffrn_radiation_monochromator graphite
_diffrn_radiation_type 'Cu K\a'
_diffrn_radiation_wavelength 1.54180
_diffrn_reflns_av_R_equivalents 0.066
_diffrn_reflns_limit_h_max 10
_diffrn_reflns_limit_h_min -10
_diffrn_reflns_limit_k_max 15
_diffrn_reflns_limit_k_min -15
_diffrn_reflns_limit_l_max 29
_diffrn_reflns_limit_l_min -29
_diffrn_reflns_number 264132
_diffrn_reflns_theta_full 72.109
_diffrn_reflns_theta_max 72.109
_diffrn_reflns_theta_min 3.522
_diffrn_standards_number 0
_exptl_absorpt_coefficient_mu 2.171
_exptl_absorpt_correction_T_max 0.96
_exptl_absorpt_correction_T_min 0.62
_exptl_absorpt_correction_type multi-scan
_exptl_absorpt_process_details 'CrysAlisPro, (Agilent, 2011)'
_exptl_crystal_colour colorless
_exptl_crystal_density_diffrn 1.381
_exptl_crystal_density_method 'not measured'
_exptl_crystal_description lath
_exptl_crystal_F_000 1140
_exptl_crystal_size_max 0.167
_exptl_crystal_size_mid 0.070
_exptl_crystal_size_min 0.019
_refine_diff_density_max 1.49
_refine_diff_density_min -0.46
_refine_ls_abs_structure_details 'Flack (1983), 9652 Friedel-pairs'
_refine_ls_abs_structure_Flack 0.020(11)
_refine_ls_extinction_method None
_refine_ls_goodness_of_fit_ref 0.9968
_refine_ls_hydrogen_treatment mixed
_refine_ls_matrix_type full
_refine_ls_number_parameters 1376
_refine_ls_number_reflns 19783
_refine_ls_number_restraints 66
_refine_ls_R_factor_all 0.0519
_refine_ls_R_factor_gt 0.0488
_refine_ls_shift/su_max 0.0009634
_refine_ls_shift/su_mean 0.0000379
_refine_ls_structure_factor_coef Fsqd
_refine_ls_weighting_details
;
 Method= Modified Sheldrick 
 w=1/[\s^2^(F^2^) + ( 0.09P)^2^ + 1.40P] 
 ,where P=(max(Fo^2^,0) + 2Fc^2^)/3 
;
_refine_ls_weighting_scheme calc
_refine_ls_wR_factor_all 0.1283
_refine_ls_wR_factor_gt 0.1259
_refine_ls_wR_factor_ref 0.1283
_reflns_limit_h_max 10
_reflns_limit_h_min -10
_reflns_limit_k_max 15
_reflns_limit_k_min -15
_reflns_limit_l_max 29
_reflns_limit_l_min -29
_reflns_number_gt 18568
_reflns_number_total 19821
_reflns_threshold_expression I>2.0\s(I)
_oxford_diffrn_Wilson_B_factor 2.51
_oxford_diffrn_Wilson_scale 0.38
_oxford_refine_ls_r_factor_ref 0.0519
_oxford_refine_ls_scale 1.392(4)
_oxford_reflns_number_all 19783
_oxford_reflns_threshold_expression_ref I>-3.0\s(I)
_cod_data_source_file lt5016.cif
_cod_data_source_block Diltiazemphosphatesesquihydrate
_cod_depositor_comments
;
The following automatic conversions were performed:

'_atom_sites_solution_primary' value 'Other' changed to 'other'
according to
/home/data/users/saulius/crontab/automatic-downloads/rss-feeds/IUCr/lib/dictionaries/cif_core.dic
dictionary named 'cif_core.dic' version 2.4.2 from 2011-04-26.

Automatic conversion script
Id: cif_fix_values 4973 2017-02-22 13:04:09Z antanas 

2019-05-26
Z value and formula fixed to values more according to usual
chemical conventions.                 miguel
;
_cod_original_formula_sum 'C44 H64 N4 O19 P2 S2'
_cod_original_formula_weight 1079.05
_cod_original_formula_moiety '2(C22 H27 N2 O4 S), 2(H2O4 P), 3(H2 O)'
_cod_original_formula_units_Z 2
_cod_original_cell_volume 2595.21(4)
_cod_original_sg_symbol_H-M 'P 1 '
_cod_database_code 1550449

loop_
_symmetry_equiv_pos_as_xyz
x,y,z

loop_
_atom_site_label
_atom_site_type_symbol
_atom_site_fract_x
_atom_site_fract_y
_atom_site_fract_z
_atom_site_U_iso_or_equiv
_atom_site_occupancy
_atom_site_adp_type
_atom_site_refinement_flags_posn
S1 S 0.49980(10) 0.49990(8) 0.49983(4) 0.0335 1.0000 Uani .
C2 C 0.4695(4) 0.5780(3) 0.43488(13) 0.0298 1.0000 Uani .
C3 C 0.3219(4) 0.6122(3) 0.42825(16) 0.0366 1.0000 Uani .
C4 C 0.2944(4) 0.6692(3) 0.37685(16) 0.0405 1.0000 Uani .
C5 C 0.4141(5) 0.6922(3) 0.33212(16) 0.0430 1.0000 Uani .
C6 C 0.5620(4) 0.6596(3) 0.33822(14) 0.0389 1.0000 Uani .
C7 C 0.5901(4) 0.6012(3) 0.38948(13) 0.0299 1.0000 Uani .
N8 N 0.7419(3) 0.5642(2) 0.39478(10) 0.0284 1.0000 Uani .
C9 C 0.8195(4) 0.5022(3) 0.35076(13) 0.0282 1.0000 Uani .
C10 C 0.9399(4) 0.5719(3) 0.31008(14) 0.0327 1.0000 Uani D
N11 N 1.0375(3) 0.5082(2) 0.27060(11) 0.0288 1.0000 Uani D
C12 C 1.1492(4) 0.4417(3) 0.29985(15) 0.0385 1.0000 Uani D
C13 C 1.1160(5) 0.5789(3) 0.21937(15) 0.0452 1.0000 Uani D
C14 C 0.8136(4) 0.5761(2) 0.44022(12) 0.0270 1.0000 Uani .
O15 O 0.9372(3) 0.53625(19) 0.44662(9) 0.0312 1.0000 Uani .
C16 C 0.7350(4) 0.6492(3) 0.48176(13) 0.0264 1.0000 Uani .
O17 O 0.8502(3) 0.69849(18) 0.50760(9) 0.0297 1.0000 Uani .
C18 C 0.9524(4) 0.7624(3) 0.46931(14) 0.0312 1.0000 Uani .
O19 O 0.9422(3) 0.7761(2) 0.41857(10) 0.0370 1.0000 Uani .
C20 C 1.0742(4) 0.8102(3) 0.49525(16) 0.0370 1.0000 Uani .
C21 C 0.6172(4) 0.5912(3) 0.53066(13) 0.0299 1.0000 Uani .
C22 C 0.6825(4) 0.5279(3) 0.57968(12) 0.0270 1.0000 Uani .
C23 C 0.7528(4) 0.4317(3) 0.57471(13) 0.0299 1.0000 Uani .
C24 C 0.8115(4) 0.3732(3) 0.62055(13) 0.0268 1.0000 Uani .
C25 C 0.7985(3) 0.4129(3) 0.67268(12) 0.0238 1.0000 Uani .
C26 C 0.7256(3) 0.5095(3) 0.67884(13) 0.0258 1.0000 Uani .
C27 C 0.6682(4) 0.5660(3) 0.63299(13) 0.0279 1.0000 Uani .
O28 O 0.8527(3) 0.36327(19) 0.72006(9) 0.0311 1.0000 Uani .
C29 C 0.9507(4) 0.2737(3) 0.71292(15) 0.0349 1.0000 Uani .
S31 S 0.51570(10) 0.01691(8) 0.49890(4) 0.0333 1.0000 Uani .
H31 H 0.2428 0.5974 0.4585 0.0448 1.0000 Uiso R
C32 C 0.4951(4) 0.0977(3) 0.43376(13) 0.0297 1.0000 Uani .
C33 C 0.3519(4) 0.1387(3) 0.42525(15) 0.0357 1.0000 Uani .
C34 C 0.3330(4) 0.1986(3) 0.37349(16) 0.0381 1.0000 Uani .
C35 C 0.4569(4) 0.2191(3) 0.32994(15) 0.0404 1.0000 Uani .
C36 C 0.5996(4) 0.1783(3) 0.33793(14) 0.0347 1.0000 Uani .
C37 C 0.6192(4) 0.1181(3) 0.38908(13) 0.0282 1.0000 Uani .
N38 N 0.7674(3) 0.0758(2) 0.39640(10) 0.0261 1.0000 Uani .
C39 C 0.8448(4) 0.0119(3) 0.35335(12) 0.0265 1.0000 Uani .
C40 C 0.9846(4) 0.0743(3) 0.31856(13) 0.0272 1.0000 Uani D
N41 N 1.0839(3) 0.0063(2) 0.28162(10) 0.0238 1.0000 Uani D
H41 H 0.1958 0.6923 0.3717 0.0481 1.0000 Uiso R
C42 C 1.1884(4) 0.0737(3) 0.23586(14) 0.0313 1.0000 Uani D
C43 C 1.1757(4) -0.0696(3) 0.31507(16) 0.0370 1.0000 Uani D
C44 C 0.8358(4) 0.0855(2) 0.44275(12) 0.0252 1.0000 Uani .
O45 O 0.9556(3) 0.04144(18) 0.45129(9) 0.0273 1.0000 Uani .
C46 C 0.7571(3) 0.1601(3) 0.48327(12) 0.0254 1.0000 Uani .
O47 O 0.8721(3) 0.20964(18) 0.50916(9) 0.0284 1.0000 Uani .
C48 C 0.9762(4) 0.2725(3) 0.47017(14) 0.0286 1.0000 Uani .
O49 O 0.9688(3) 0.28204(19) 0.41945(10) 0.0330 1.0000 Uani .
C50 C 1.0920(4) 0.3242(3) 0.49663(16) 0.0370 1.0000 Uani .
C51 C 0.6356(4) 0.1040(3) 0.53149(13) 0.0288 1.0000 Uani .
H51 H 0.3977 0.7305 0.2966 0.0512 1.0000 Uiso R
C52 C 0.6953(4) 0.0364(3) 0.58077(13) 0.0259 1.0000 Uani .
C53 C 0.7597(4) -0.0619(3) 0.57533(13) 0.0289 1.0000 Uani .
C54 C 0.8120(4) -0.1244(3) 0.62147(13) 0.0289 1.0000 Uani .
C55 C 0.7982(3) -0.0861(2) 0.67425(12) 0.0231 1.0000 Uani .
C56 C 0.7290(3) 0.0112(3) 0.68077(12) 0.0243 1.0000 Uani .
C57 C 0.6785(3) 0.0717(3) 0.63430(13) 0.0259 1.0000 Uani .
O58 O 0.8458(3) -0.13943(19) 0.72219(9) 0.0300 1.0000 Uani .
C59 C 0.9404(4) -0.2308(3) 0.71554(14) 0.0346 1.0000 Uani .
S61 S 0.56384(10) 0.68940(8) 0.80859(4) 0.0335 1.0000 Uani .
H61 H 0.6435 0.6774 0.3076 0.0467 1.0000 Uiso R
C62 C 0.5851(4) 0.7379(3) 0.87385(13) 0.0303 1.0000 Uani .
C63 C 0.7268(4) 0.7751(3) 0.88228(15) 0.0355 1.0000 Uani .
C64 C 0.7458(4) 0.8094(3) 0.93379(16) 0.0388 1.0000 Uani .
C65 C 0.6221(5) 0.8078(3) 0.97703(15) 0.0416 1.0000 Uani .
C66 C 0.4790(4) 0.7714(3) 0.96931(14) 0.0352 1.0000 Uani .
C67 C 0.4587(4) 0.7362(3) 0.91831(13) 0.0274 1.0000 Uani .
N68 N 0.3120(3) 0.6979(2) 0.91108(10) 0.0257 1.0000 Uani .
C69 C 0.2343(4) 0.6124(3) 0.95382(13) 0.0263 1.0000 Uani .
C70 C 0.0933(4) 0.6574(3) 0.98865(13) 0.0278 1.0000 Uani D
N71 N -0.0052(3) 0.5704(2) 1.02538(10) 0.0246 1.0000 Uani D
C72 C -0.1095(4) 0.6149(3) 1.07134(14) 0.0317 1.0000 Uani D
C73 C -0.0968(4) 0.5117(3) 0.99206(16) 0.0380 1.0000 Uani D
C74 C 0.2436(4) 0.7303(2) 0.86420(12) 0.0243 1.0000 Uani .
O75 O 0.1245(3) 0.69089(18) 0.85576(9) 0.0269 1.0000 Uani .
C76 C 0.3226(4) 0.8252(3) 0.82381(12) 0.0265 1.0000 Uani .
O77 O 0.2081(3) 0.88790(19) 0.79774(9) 0.0298 1.0000 Uani .
C78 C 0.1035(4) 0.9306(3) 0.83677(14) 0.0292 1.0000 Uani .
O79 O 0.1100(3) 0.9154(2) 0.88740(10) 0.0334 1.0000 Uani .
C80 C -0.0125(4) 0.9965(3) 0.80975(16) 0.0381 1.0000 Uani .
C81 C 0.4446(4) 0.7931(3) 0.77574(12) 0.0279 1.0000 Uani .
C82 C 0.3852(4) 0.7494(3) 0.72657(13) 0.0263 1.0000 Uani .
C83 C 0.3196(4) 0.6494(3) 0.73214(13) 0.0310 1.0000 Uani .
C84 C 0.2658(4) 0.6107(3) 0.68638(13) 0.0277 1.0000 Uani .
C85 C 0.2801(3) 0.6747(3) 0.63348(12) 0.0241 1.0000 Uani .
C86 C 0.3498(3) 0.7748(3) 0.62667(12) 0.0240 1.0000 Uani .
C87 C 0.4025(4) 0.8118(3) 0.67277(13) 0.0261 1.0000 Uani .
O88 O 0.2302(3) 0.64499(19) 0.58598(9) 0.0311 1.0000 Uani .
C89 C 0.1310(4) 0.5522(3) 0.59371(15) 0.0360 1.0000 Uani .
S91 S 0.57882(10) 0.17322(8) 0.80724(4) 0.0335 1.0000 Uani .
H92 H 0.8663 0.4408 0.3698 0.0338 1.0000 Uiso R
C92 C 0.6101(4) 0.2185(3) 0.87220(13) 0.0307 1.0000 Uani .
H91 H 0.7427 0.4783 0.3300 0.0339 1.0000 Uiso R
C93 C 0.7570(4) 0.2496(3) 0.87864(15) 0.0364 1.0000 Uani .
C94 C 0.7837(4) 0.2807(3) 0.93031(16) 0.0397 1.0000 Uani .
C95 C 0.6649(5) 0.2812(3) 0.97501(16) 0.0425 1.0000 Uani .
C96 C 0.5173(4) 0.2515(3) 0.96875(15) 0.0392 1.0000 Uani .
C97 C 0.4883(4) 0.2194(3) 0.91787(13) 0.0292 1.0000 Uani .
N98 N 0.3373(3) 0.1847(2) 0.91256(10) 0.0277 1.0000 Uani .
C99 C 0.2601(4) 0.1010(3) 0.95650(13) 0.0289 1.0000 Uani .
C100 C 0.1378(4) 0.1499(3) 0.99720(14) 0.0319 1.0000 Uani D
N101 N 0.0413(3) 0.0664(2) 1.03647(11) 0.0284 1.0000 Uani D
H102 H 0.8917 0.6280 0.2873 0.0387 1.0000 Uiso R
C102 C -0.0696(4) 0.0147(3) 1.00745(16) 0.0392 1.0000 Uani D
H101 H 1.0050 0.6062 0.3313 0.0389 1.0000 Uiso R
C103 C -0.0379(5) 0.1117(3) 1.08771(15) 0.0438 1.0000 Uani D
C104 C 0.2655(4) 0.2190(3) 0.86705(13) 0.0267 1.0000 Uani .
O105 O 0.1414(3) 0.18280(19) 0.86051(10) 0.0307 1.0000 Uani .
C106 C 0.3430(4) 0.3133(3) 0.82545(13) 0.0269 1.0000 Uani .
O107 O 0.2274(3) 0.37559(18) 0.79966(9) 0.0298 1.0000 Uani .
C108 C 0.1266(4) 0.4204(3) 0.83847(14) 0.0301 1.0000 Uani .
O109 O 0.1370(3) 0.4084(2) 0.88870(10) 0.0356 1.0000 Uani .
C110 C 0.0041(4) 0.4813(3) 0.81227(15) 0.0360 1.0000 Uani .
C111 C 0.4607(4) 0.2797(3) 0.77640(13) 0.0286 1.0000 Uani .
H111 H 0.974(2) 0.4636(17) 0.2588(9) 0.043(2) 1.0000 Uiso D
C112 C 0.3959(4) 0.2409(3) 0.72739(13) 0.0274 1.0000 Uani .
C113 C 0.3269(4) 0.1415(3) 0.73213(13) 0.0294 1.0000 Uani .
C114 C 0.2700(4) 0.1063(3) 0.68610(13) 0.0267 1.0000 Uani .
C115 C 0.2827(3) 0.1726(2) 0.63374(12) 0.0228 1.0000 Uani .
C116 C 0.3526(4) 0.2717(3) 0.62799(13) 0.0254 1.0000 Uani .
C117 C 0.4091(3) 0.3059(3) 0.67411(13) 0.0263 1.0000 Uani .
O118 O 0.2302(3) 0.14595(19) 0.58626(9) 0.0306 1.0000 Uani .
C119 C 0.1360(4) 0.0515(3) 0.59215(14) 0.0336 1.0000 Uani .
P121 P 0.57908(10) 0.74840(7) 0.15508(4) 0.0255 1.0000 Uani .
H122 H 1.0980 0.4026 0.3343 0.0573 1.0000 Uiso R
O122 O 0.7028(3) 0.8273(2) 0.11679(11) 0.0404 1.0000 Uani D
H123 H 1.1980 0.3942 0.2748 0.0576 1.0000 Uiso R
O123 O 0.6775(3) 0.6687(2) 0.18990(11) 0.0371 1.0000 Uani D
H121 H 1.2250 0.4876 0.3086 0.0584 1.0000 Uiso R
O124 O 0.4776(3) 0.8105(2) 0.19493(11) 0.0379 1.0000 Uani .
O125 O 0.4924(3) 0.6933(2) 0.11721(10) 0.0324 1.0000 Uani .
P126 P 0.49998(10) 1.24910(7) 0.15205(4) 0.0250 1.0000 Uani .
O127 O 0.6010(3) 1.3315(2) 0.11205(11) 0.0385 1.0000 Uani .
O128 O 0.5864(3) 1.17454(19) 0.19009(10) 0.0316 1.0000 Uani .
O129 O 0.3768(3) 1.3090(2) 0.19039(11) 0.0391 1.0000 Uani D
O130 O 0.4013(3) 1.1870(2) 0.11736(11) 0.0347 1.0000 Uani D
P131 P 1.15434(9) 0.83729(7) 0.12313(4) 0.0249 1.0000 Uani .
H133 H 1.0429 0.6233 0.2019 0.0678 1.0000 Uiso R
O132 O 1.2107(3) 0.72581(19) 0.10658(10) 0.0292 1.0000 Uani D
H131 H 1.1714 0.5375 0.1919 0.0677 1.0000 Uiso R
O133 O 1.2047(3) 0.8473(2) 0.18246(10) 0.0353 1.0000 Uani D
H132 H 1.1899 0.6233 0.2316 0.0674 1.0000 Uiso R
O134 O 1.2289(3) 0.9241(2) 0.07731(11) 0.0362 1.0000 Uani .
O135 O 0.9819(3) 0.8368(2) 0.13180(10) 0.0335 1.0000 Uani .
P136 P 0.92475(9) 0.32205(7) 0.18405(4) 0.0249 1.0000 Uani .
O137 O 1.0973(3) 0.3262(2) 0.17521(10) 0.0336 1.0000 Uani .
O138 O 0.8682(3) 0.20264(19) 0.20065(10) 0.0296 1.0000 Uani D
O139 O 0.8495(3) 0.3856(2) 0.23003(11) 0.0357 1.0000 Uani .
O140 O 0.8738(3) 0.3621(2) 0.12440(10) 0.0351 1.0000 Uani D
O141 O 0.8803(3) 0.8830(2) 0.24438(11) 0.0408 1.0000 Uani D
O142 O 1.1990(3) 1.4289(2) 0.06287(11) 0.0412 1.0000 Uani D
O143 O 0.5719(3) 0.4767(2) 0.22903(13) 0.0382 1.0000 Uani D
O144 O 0.5911(3) -0.0327(2) 0.24859(12) 0.0356 1.0000 Uani D
O145 O 0.5065(3) 1.0144(2) 0.07821(13) 0.0372 1.0000 Uani D
O146 O 0.4879(3) 0.5150(2) 0.05834(12) 0.0365 1.0000 Uani D
H161 H 0.6834 0.7045 0.4592 0.0318 1.0000 Uiso R
H203 H 1.0582 0.8839 0.4965 0.0570 1.0000 Uiso R
H201 H 1.0744 0.7775 0.5336 0.0567 1.0000 Uiso R
H202 H 1.1727 0.8046 0.4737 0.0558 1.0000 Uiso R
H211 H 0.5532 0.6462 0.5456 0.0364 1.0000 Uiso R
H231 H 0.7607 0.4044 0.5394 0.0353 1.0000 Uiso R
H241 H 0.8557 0.3075 0.6167 0.0315 1.0000 Uiso R
H261 H 0.7154 0.5355 0.7140 0.0310 1.0000 Uiso R
H271 H 0.6194 0.6301 0.6375 0.0340 1.0000 Uiso R
H293 H 0.9890 0.2539 0.7478 0.0518 1.0000 Uiso R
H291 H 1.0342 0.2939 0.6821 0.0514 1.0000 Uiso R
H292 H 0.8935 0.2168 0.7037 0.0525 1.0000 Uiso R
H331 H 0.2690 0.1243 0.4553 0.0436 1.0000 Uiso R
H341 H 0.2361 0.2263 0.3685 0.0459 1.0000 Uiso R
H351 H 0.4456 0.2598 0.2947 0.0486 1.0000 Uiso R
H361 H 0.6823 0.1911 0.3087 0.0414 1.0000 Uiso R
H391 H 0.8751 -0.0545 0.3717 0.0313 1.0000 Uiso R
H392 H 0.7711 -0.0035 0.3290 0.0319 1.0000 Uiso R
H401 H 0.9498 0.1323 0.2937 0.0325 1.0000 Uiso R
H402 H 1.0464 0.1010 0.3448 0.0330 1.0000 Uiso R
H411 H 1.021(2) -0.0294(17) 0.2648(9) 0.035(2) 1.0000 Uiso D
H423 H 1.1239 0.1158 0.2119 0.0459 1.0000 Uiso R
H421 H 1.2519 0.0256 0.2140 0.0463 1.0000 Uiso R
H422 H 1.2547 0.1192 0.2523 0.0476 1.0000 Uiso R
H431 H 1.1092 -0.1130 0.3456 0.0557 1.0000 Uiso R
H433 H 1.2280 -0.1148 0.2895 0.0559 1.0000 Uiso R
H432 H 1.2505 -0.0298 0.3302 0.0567 1.0000 Uiso R
H461 H 0.7079 0.2156 0.4614 0.0306 1.0000 Uiso R
H501 H 1.0581 0.3916 0.5062 0.0566 1.0000 Uiso R
H503 H 1.1851 0.3338 0.4709 0.0563 1.0000 Uiso R
H502 H 1.1082 0.2805 0.5306 0.0567 1.0000 Uiso R
H511 H 0.5715 0.1617 0.5458 0.0341 1.0000 Uiso R
H531 H 0.7687 -0.0884 0.5402 0.0342 1.0000 Uiso R
H541 H 0.8526 -0.1911 0.6174 0.0348 1.0000 Uiso R
H561 H 0.7188 0.0363 0.7164 0.0288 1.0000 Uiso R
H571 H 0.6328 0.1366 0.6392 0.0310 1.0000 Uiso R
H591 H 0.8829 -0.2863 0.7036 0.0517 1.0000 Uiso R
H593 H 0.9699 -0.2553 0.7516 0.0513 1.0000 Uiso R
H592 H 1.0294 -0.2118 0.6876 0.0517 1.0000 Uiso R
H631 H 0.8095 0.7765 0.8532 0.0436 1.0000 Uiso R
H641 H 0.8432 0.8324 0.9383 0.0470 1.0000 Uiso R
H651 H 0.6336 0.8314 1.0120 0.0494 1.0000 Uiso R
H661 H 0.3966 0.7697 0.9984 0.0423 1.0000 Uiso R
H692 H 0.3078 0.5856 0.9783 0.0319 1.0000 Uiso R
H691 H 0.2054 0.5556 0.9349 0.0309 1.0000 Uiso R
H702 H 0.0330 0.6974 0.9614 0.0337 1.0000 Uiso R
H701 H 0.1288 0.7035 1.0135 0.0329 1.0000 Uiso R
H711 H 0.058(2) 0.5266(16) 1.0421(9) 0.036(2) 1.0000 Uiso D
H721 H -0.0446 0.6492 1.0934 0.0473 1.0000 Uiso R
H723 H -0.1816 0.6648 1.0554 0.0482 1.0000 Uiso R
H722 H -0.1667 0.5561 1.0961 0.0477 1.0000 Uiso R
H732 H -0.1486 0.4520 1.0176 0.0566 1.0000 Uiso R
H731 H -0.0292 0.4849 0.9611 0.0566 1.0000 Uiso R
H733 H -0.1727 0.5583 0.9776 0.0576 1.0000 Uiso R
H761 H 0.3727 0.8707 0.8455 0.0329 1.0000 Uiso R
H802 H -0.1016 0.9969 0.8371 0.0570 1.0000 Uiso R
H801 H -0.0368 0.9677 0.7773 0.0577 1.0000 Uiso R
H803 H 0.0260 1.0679 0.7980 0.0574 1.0000 Uiso R
H811 H 0.5076 0.8565 0.7612 0.0340 1.0000 Uiso R
H831 H 0.3122 0.6051 0.7672 0.0364 1.0000 Uiso R
H841 H 0.2223 0.5429 0.6912 0.0328 1.0000 Uiso R
H861 H 0.3626 0.8168 0.5910 0.0298 1.0000 Uiso R
H871 H 0.4492 0.8793 0.6675 0.0309 1.0000 Uiso R
H892 H 0.0968 0.5467 0.5582 0.0536 1.0000 Uiso R
H891 H 0.0440 0.5593 0.6226 0.0538 1.0000 Uiso R
H893 H 0.1869 0.4898 0.6051 0.0544 1.0000 Uiso R
H931 H 0.8378 0.2505 0.8479 0.0446 1.0000 Uiso R
H941 H 0.8819 0.3022 0.9358 0.0475 1.0000 Uiso R
H951 H 0.6824 0.3027 1.0104 0.0503 1.0000 Uiso R
H961 H 0.4367 0.2528 0.9999 0.0465 1.0000 Uiso R
H991 H 0.3385 0.0668 0.9772 0.0348 1.0000 Uiso R
H992 H 0.2120 0.0485 0.9382 0.0348 1.0000 Uiso R
H1001 H 0.0702 0.1933 0.9759 0.0382 1.0000 Uiso R
H1002 H 0.1859 0.1959 1.0198 0.0375 1.0000 Uiso R
H1011 H 0.105(2) 0.0168(16) 1.0485(9) 0.043(2) 1.0000 Uiso D
H1022 H -0.1200 -0.0443 1.0325 0.0584 1.0000 Uiso R
H1021 H -0.1451 0.0656 0.9985 0.0594 1.0000 Uiso R
H1023 H -0.0180 -0.0090 0.9732 0.0587 1.0000 Uiso R
H1032 H -0.1002 0.0588 1.1131 0.0659 1.0000 Uiso R
H1033 H -0.1030 0.1678 1.0753 0.0653 1.0000 Uiso R
H1031 H 0.0363 0.1401 1.1073 0.0659 1.0000 Uiso R
H1061 H 0.3954 0.3580 0.8475 0.0318 1.0000 Uiso R
H1102 H -0.0044 0.4593 0.7767 0.0544 1.0000 Uiso R
H1103 H -0.0935 0.4738 0.8355 0.0538 1.0000 Uiso R
H1101 H 0.0310 0.5545 0.8050 0.0552 1.0000 Uiso R
H1111 H 0.5244 0.3430 0.7613 0.0337 1.0000 Uiso R
H1131 H 0.3194 0.0963 0.7671 0.0349 1.0000 Uiso R
H1141 H 0.2268 0.0394 0.6892 0.0318 1.0000 Uiso R
H1161 H 0.3619 0.3159 0.5928 0.0307 1.0000 Uiso R
H1171 H 0.4569 0.3725 0.6695 0.0322 1.0000 Uiso R
H1192 H 0.1956 -0.0090 0.6011 0.0509 1.0000 Uiso R
H1193 H 0.0998 0.0472 0.5574 0.0506 1.0000 Uiso R
H1191 H 0.0523 0.0532 0.6227 0.0505 1.0000 Uiso R
H1221 H 0.796(3) 0.828(4) 0.122(2) 0.060(2) 1.0000 Uiso D
H1231 H 0.627(5) 0.613(2) 0.201(2) 0.056(2) 1.0000 Uiso D
H1291 H 0.287(3) 1.312(4) 0.183(2) 0.059(2) 1.0000 Uiso D
H1301 H 0.452(5) 1.139(3) 0.1040(19) 0.053(2) 1.0000 Uiso D
H1321 H 1.305(2) 0.714(4) 0.1081(18) 0.044(2) 1.0000 Uiso D
H1331 H 1.293(3) 0.820(4) 0.187(2) 0.053(2) 1.0000 Uiso D
H1381 H 0.776(2) 0.192(4) 0.1981(18) 0.044(2) 1.0000 Uiso D
H1401 H 0.780(3) 0.342(4) 0.121(2) 0.053(2) 1.0000 Uiso D
H1412 H 0.790(3) 0.900(4) 0.2454(17) 0.062(2) 1.0000 Uiso D
H1411 H 0.904(5) 0.856(4) 0.2112(13) 0.061(2) 1.0000 Uiso D
H1422 H 1.172(5) 1.391(4) 0.0971(12) 0.062(2) 1.0000 Uiso D
H1421 H 1.290(3) 1.445(4) 0.0616(17) 0.062(2) 1.0000 Uiso D
H1432 H 0.645(4) 0.445(4) 0.238(2) 0.057(2) 1.0000 Uiso D
H1431 H 0.519(5) 0.446(4) 0.211(2) 0.057(2) 1.0000 Uiso D
H1442 H 0.589(6) 0.020(3) 0.2244(17) 0.054(2) 1.0000 Uiso D
H1441 H 0.559(6) -0.070(3) 0.2285(18) 0.054(2) 1.0000 Uiso D
H1452 H 0.441(4) 0.993(4) 0.062(2) 0.056(2) 1.0000 Uiso D
H1451 H 0.565(5) 0.973(3) 0.0928(19) 0.056(2) 1.0000 Uiso D
H1462 H 0.492(6) 0.560(3) 0.0800(18) 0.055(2) 1.0000 Uiso D
H1461 H 0.525(6) 0.478(4) 0.0817(17) 0.055(2) 1.0000 Uiso D

loop_
_atom_site_aniso_label
_atom_site_aniso_U_11
_atom_site_aniso_U_22
_atom_site_aniso_U_33
_atom_site_aniso_U_23
_atom_site_aniso_U_13
_atom_site_aniso_U_12
S1 0.0310(4) 0.0384(5) 0.0281(4) 0.0033(3) -0.0019(3) 0.0009(4)
C2 0.0313(17) 0.0310(17) 0.0262(15) -0.0022(12) -0.0036(12) 0.0049(14)
C3 0.0273(17) 0.042(2) 0.0406(18) -0.0078(15) -0.0030(14) 0.0082(15)
C4 0.0356(18) 0.045(2) 0.0441(19) -0.0118(16) -0.0112(15) 0.0173(17)
C5 0.048(2) 0.049(2) 0.0339(18) -0.0046(16) -0.0132(15) 0.0208(19)
C6 0.0408(19) 0.047(2) 0.0269(16) -0.0020(14) -0.0023(14) 0.0140(17)
C7 0.0312(16) 0.0354(18) 0.0227(14) -0.0054(12) -0.0014(12) 0.0131(14)
N8 0.0294(14) 0.0317(15) 0.0218(12) -0.0024(10) 0.0020(10) 0.0115(12)
C9 0.0299(16) 0.0269(16) 0.0267(14) -0.0064(12) 0.0016(12) 0.0063(13)
C10 0.0387(18) 0.0271(17) 0.0289(16) -0.0040(13) 0.0061(13) 0.0070(15)
N11 0.0352(14) 0.0225(13) 0.0256(13) -0.0030(10) 0.0048(11) -0.0001(12)
C12 0.0330(18) 0.043(2) 0.0380(18) -0.0083(15) 0.0001(14) 0.0087(16)
C13 0.058(2) 0.038(2) 0.0319(18) 0.0009(15) 0.0141(17) -0.0097(18)
C14 0.0331(16) 0.0226(15) 0.0218(14) 0.0020(11) 0.0024(12) 0.0038(13)
O15 0.0303(12) 0.0294(12) 0.0313(11) 0.0000(9) 0.0003(9) 0.0108(10)
C16 0.0282(15) 0.0264(16) 0.0238(14) -0.0030(12) -0.0012(11) 0.0085(13)
O17 0.0340(12) 0.0264(12) 0.0261(10) 0.0007(9) 0.0000(9) 0.0031(10)
C18 0.0339(17) 0.0249(16) 0.0322(17) -0.0005(13) 0.0002(13) 0.0099(14)
O19 0.0444(14) 0.0339(13) 0.0285(12) 0.0035(10) 0.0006(10) 0.0032(11)
C20 0.0378(19) 0.0311(18) 0.0405(18) -0.0005(14) -0.0040(15) 0.0051(15)
C21 0.0313(16) 0.0290(17) 0.0260(15) 0.0003(12) 0.0032(12) 0.0070(14)
C22 0.0255(15) 0.0304(17) 0.0215(14) 0.0017(12) 0.0034(11) 0.0022(13)
C23 0.0322(17) 0.0321(18) 0.0229(14) -0.0032(12) 0.0029(12) 0.0039(14)
C24 0.0274(15) 0.0256(16) 0.0260(14) -0.0026(12) 0.0000(12) 0.0036(13)
C25 0.0184(13) 0.0280(16) 0.0231(14) 0.0015(11) -0.0007(11) -0.0034(12)
C26 0.0224(15) 0.0283(16) 0.0260(14) -0.0061(12) 0.0013(11) -0.0027(13)
C27 0.0232(15) 0.0271(16) 0.0319(15) -0.0049(12) 0.0018(12) 0.0052(13)
O28 0.0347(12) 0.0327(13) 0.0269(11) -0.0050(9) -0.0075(9) 0.0085(10)
C29 0.0376(18) 0.0312(18) 0.0358(17) -0.0011(14) -0.0082(14) 0.0100(15)
S31 0.0281(4) 0.0412(5) 0.0275(4) 0.0023(3) -0.0004(3) 0.0013(4)
C32 0.0247(15) 0.0351(18) 0.0282(15) -0.0021(13) -0.0025(12) 0.0060(14)
C33 0.0268(16) 0.046(2) 0.0344(17) -0.0093(15) -0.0031(13) 0.0096(15)
C34 0.0268(17) 0.047(2) 0.0422(19) -0.0095(16) -0.0088(14) 0.0137(16)
C35 0.0404(19) 0.051(2) 0.0307(17) -0.0028(15) -0.0094(14) 0.0159(18)
C36 0.0324(17) 0.043(2) 0.0270(15) -0.0035(14) -0.0009(13) 0.0094(15)
C37 0.0268(16) 0.0337(17) 0.0234(14) -0.0046(12) -0.0012(11) 0.0103(14)
N38 0.0237(12) 0.0345(15) 0.0189(12) -0.0046(10) 0.0016(9) 0.0121(11)
C39 0.0248(15) 0.0307(17) 0.0224(14) -0.0061(12) 0.0039(11) 0.0063(13)
C40 0.0294(16) 0.0257(16) 0.0240(14) -0.0042(12) 0.0044(12) 0.0057(13)
N41 0.0224(12) 0.0229(13) 0.0242(12) -0.0033(10) 0.0029(9) 0.0036(10)
C42 0.0287(16) 0.0297(17) 0.0313(16) -0.0016(13) 0.0072(12) 0.0036(14)
C43 0.0299(16) 0.0345(19) 0.0414(18) 0.0064(14) 0.0014(14) 0.0086(15)
C44 0.0293(16) 0.0236(15) 0.0197(13) -0.0001(11) 0.0032(11) 0.0036(13)
O45 0.0270(11) 0.0275(11) 0.0260(10) -0.0021(8) -0.0013(8) 0.0095(9)
C46 0.0262(15) 0.0275(16) 0.0215(13) -0.0031(11) -0.0009(11) 0.0084(13)
O47 0.0329(12) 0.0286(12) 0.0230(10) -0.0024(9) -0.0029(8) 0.0060(10)
C48 0.0301(16) 0.0218(15) 0.0324(16) 0.0000(12) -0.0030(12) 0.0113(13)
O49 0.0403(13) 0.0300(12) 0.0260(11) 0.0017(9) -0.0009(9) 0.0041(10)
C50 0.0363(18) 0.0329(19) 0.0419(19) -0.0028(14) -0.0082(15) 0.0055(15)
C51 0.0303(16) 0.0311(17) 0.0233(14) -0.0042(12) 0.0019(12) 0.0082(14)
C52 0.0228(15) 0.0289(16) 0.0230(14) -0.0011(12) 0.0041(11) 0.0025(12)
C53 0.0334(17) 0.0311(17) 0.0205(14) -0.0048(12) 0.0024(12) 0.0045(14)
C54 0.0308(16) 0.0287(17) 0.0258(15) -0.0036(12) 0.0004(12) 0.0085(14)
C55 0.0200(14) 0.0253(15) 0.0221(13) 0.0004(11) -0.0001(11) -0.0035(12)
C56 0.0228(15) 0.0263(16) 0.0231(14) -0.0065(11) 0.0015(11) -0.0005(12)
C57 0.0220(14) 0.0242(16) 0.0297(15) -0.0046(12) 0.0026(11) 0.0025(12)
O58 0.0353(12) 0.0313(12) 0.0241(10) -0.0038(9) -0.0069(9) 0.0078(10)
C59 0.0379(18) 0.0318(18) 0.0326(17) -0.0006(13) -0.0039(14) 0.0094(15)
S61 0.0295(4) 0.0440(5) 0.0273(4) -0.0093(3) -0.0008(3) -0.0006(4)
C62 0.0278(16) 0.0350(18) 0.0269(15) -0.0029(13) -0.0014(12) -0.0065(14)
C63 0.0273(16) 0.040(2) 0.0376(18) -0.0009(14) -0.0019(13) -0.0055(15)
C64 0.0278(17) 0.048(2) 0.0406(19) -0.0030(16) -0.0080(14) -0.0120(16)
C65 0.044(2) 0.055(2) 0.0276(16) -0.0070(15) -0.0101(14) -0.0156(18)
C66 0.0308(17) 0.044(2) 0.0290(16) -0.0028(14) 0.0002(13) -0.0090(15)
C67 0.0282(16) 0.0300(17) 0.0224(14) -0.0001(12) -0.0020(11) -0.0089(13)
N68 0.0232(12) 0.0324(15) 0.0197(12) -0.0007(10) -0.0002(9) -0.0095(11)
C69 0.0239(15) 0.0276(16) 0.0250(14) -0.0015(12) 0.0022(11) -0.0054(13)
C70 0.0266(15) 0.0285(17) 0.0261(14) -0.0039(12) 0.0035(12) -0.0063(13)
N71 0.0237(12) 0.0241(13) 0.0244(12) -0.0043(10) 0.0029(10) -0.0035(11)
C72 0.0295(16) 0.0342(18) 0.0294(16) -0.0087(13) 0.0060(12) -0.0024(14)
C73 0.0325(17) 0.043(2) 0.0390(18) -0.0163(15) 0.0014(14) -0.0069(16)
C74 0.0288(16) 0.0241(15) 0.0192(13) -0.0069(11) 0.0022(11) -0.0055(13)
O75 0.0275(11) 0.0269(12) 0.0262(10) -0.0053(8) -0.0016(8) -0.0078(9)
C76 0.0293(16) 0.0278(16) 0.0215(14) -0.0028(12) -0.0015(11) -0.0068(13)
O77 0.0347(12) 0.0286(12) 0.0254(10) -0.0042(9) -0.0018(9) -0.0044(10)
C78 0.0310(16) 0.0250(16) 0.0318(17) -0.0082(13) -0.0015(13) -0.0084(13)
O79 0.0406(14) 0.0345(13) 0.0249(11) -0.0079(9) -0.0005(9) -0.0025(11)
C80 0.0358(19) 0.039(2) 0.0411(19) -0.0067(15) -0.0101(15) -0.0015(16)
C81 0.0322(16) 0.0294(16) 0.0201(13) -0.0017(12) 0.0010(12) -0.0056(13)
C82 0.0223(15) 0.0335(17) 0.0224(14) -0.0057(12) 0.0010(11) -0.0033(13)
C83 0.0333(17) 0.0365(19) 0.0205(14) -0.0016(12) 0.0032(12) -0.0048(14)
C84 0.0327(16) 0.0237(16) 0.0259(14) -0.0046(12) -0.0003(12) -0.0044(13)
C85 0.0218(14) 0.0312(17) 0.0201(13) -0.0075(11) -0.0021(11) 0.0043(12)
C86 0.0232(14) 0.0260(16) 0.0209(13) -0.0005(11) 0.0005(11) 0.0004(12)
C87 0.0238(14) 0.0246(16) 0.0278(15) -0.0029(12) 0.0025(11) -0.0036(12)
O88 0.0347(12) 0.0345(13) 0.0245(10) -0.0034(9) -0.0058(9) -0.0060(10)
C89 0.0384(19) 0.039(2) 0.0322(17) -0.0109(14) -0.0043(14) -0.0078(16)
S91 0.0315(4) 0.0417(5) 0.0279(4) -0.0096(3) -0.0019(3) 0.0014(4)
C92 0.0306(16) 0.0356(18) 0.0254(15) -0.0038(13) -0.0029(12) -0.0038(14)
C93 0.0321(17) 0.040(2) 0.0349(17) -0.0014(15) -0.0021(14) -0.0060(15)
C94 0.0363(19) 0.042(2) 0.0417(19) 0.0000(16) -0.0124(15) -0.0148(16)
C95 0.046(2) 0.047(2) 0.0364(18) -0.0049(16) -0.0133(15) -0.0137(18)
C96 0.041(2) 0.047(2) 0.0282(16) -0.0072(15) -0.0016(14) -0.0151(17)
C97 0.0302(16) 0.0314(17) 0.0252(15) -0.0016(12) -0.0041(12) -0.0098(13)
N98 0.0305(14) 0.0293(15) 0.0212(12) -0.0024(10) 0.0020(10) -0.0110(11)
C99 0.0317(16) 0.0257(16) 0.0267(15) -0.0013(12) 0.0017(12) -0.0069(13)
C100 0.0384(18) 0.0258(17) 0.0286(15) -0.0047(13) 0.0056(13) -0.0060(14)
N101 0.0330(14) 0.0241(13) 0.0249(12) -0.0023(10) 0.0049(10) -0.0006(11)
C102 0.0314(18) 0.043(2) 0.0401(19) -0.0017(16) 0.0022(14) -0.0038(16)
C103 0.056(2) 0.037(2) 0.0329(18) -0.0100(15) 0.0154(16) 0.0028(18)
C104 0.0302(17) 0.0274(16) 0.0227(14) -0.0085(12) 0.0003(12) -0.0049(13)
O105 0.0311(12) 0.0303(12) 0.0304(11) -0.0062(9) -0.0017(9) -0.0085(10)
C106 0.0285(15) 0.0266(16) 0.0248(14) -0.0053(12) -0.0002(12) -0.0060(13)
O107 0.0333(12) 0.0295(12) 0.0258(11) -0.0054(9) -0.0007(9) -0.0018(10)
C108 0.0309(17) 0.0254(17) 0.0333(17) -0.0091(13) 0.0016(13) -0.0101(14)
O109 0.0424(14) 0.0355(13) 0.0293(12) -0.0109(10) -0.0008(10) -0.0001(11)
C110 0.0356(18) 0.0332(19) 0.0401(18) -0.0093(15) -0.0044(14) -0.0025(15)
C111 0.0284(16) 0.0307(17) 0.0247(14) -0.0040(12) 0.0031(12) -0.0054(13)
C112 0.0259(15) 0.0327(17) 0.0224(14) -0.0069(12) 0.0029(11) -0.0015(13)
C113 0.0319(17) 0.0326(18) 0.0208(14) -0.0012(12) 0.0036(12) -0.0044(14)
C114 0.0280(15) 0.0239(15) 0.0267(14) -0.0036(12) 0.0009(12) -0.0042(13)
C115 0.0181(13) 0.0268(16) 0.0233(13) -0.0058(11) -0.0004(10) 0.0031(12)
C116 0.0235(15) 0.0257(16) 0.0241(14) 0.0021(11) 0.0008(11) 0.0012(12)
C117 0.0234(14) 0.0228(15) 0.0296(15) -0.0013(12) 0.0036(11) -0.0042(12)
O118 0.0350(12) 0.0320(13) 0.0248(10) -0.0013(9) -0.0065(9) -0.0053(10)
C119 0.0377(18) 0.0340(18) 0.0305(16) -0.0088(13) -0.0053(13) -0.0048(15)
P121 0.0226(4) 0.0249(4) 0.0299(4) -0.0047(3) -0.0059(3) 0.0009(3)
O122 0.0252(12) 0.0476(16) 0.0461(14) 0.0091(12) -0.0116(11) -0.0067(11)
O123 0.0331(13) 0.0343(14) 0.0436(13) 0.0028(11) -0.0120(10) -0.0002(11)
O124 0.0296(12) 0.0452(15) 0.0452(14) -0.0218(11) -0.0118(10) 0.0080(11)
O125 0.0263(11) 0.0355(13) 0.0387(12) -0.0136(10) -0.0078(9) 0.0034(10)
P126 0.0215(4) 0.0241(4) 0.0300(4) -0.0039(3) -0.0056(3) 0.0011(3)
O127 0.0326(12) 0.0374(14) 0.0443(14) 0.0079(11) -0.0133(10) -0.0021(11)
O128 0.0247(11) 0.0293(12) 0.0398(12) 0.0019(10) -0.0076(9) -0.0008(9)
O129 0.0252(12) 0.0513(16) 0.0464(14) -0.0214(12) -0.0106(10) 0.0106(12)
O130 0.0307(12) 0.0368(14) 0.0412(13) -0.0136(10) -0.0134(10) 0.0057(11)
P131 0.0168(3) 0.0268(4) 0.0312(4) -0.0053(3) -0.0027(3) -0.0004(3)
O132 0.0221(10) 0.0306(12) 0.0372(12) -0.0111(9) -0.0061(9) -0.0005(9)
O133 0.0268(12) 0.0453(15) 0.0373(12) -0.0171(11) -0.0055(9) 0.0074(11)
O134 0.0247(11) 0.0309(13) 0.0499(14) 0.0019(10) -0.0026(10) -0.0036(10)
O135 0.0200(11) 0.0376(14) 0.0435(13) -0.0090(10) -0.0029(9) -0.0010(10)
P136 0.0167(3) 0.0267(4) 0.0313(4) -0.0034(3) -0.0034(3) 0.0027(3)
O137 0.0183(11) 0.0380(14) 0.0422(13) -0.0016(10) -0.0013(9) 0.0020(10)
O138 0.0222(10) 0.0309(12) 0.0342(11) 0.0017(9) -0.0051(9) 0.0035(10)
O139 0.0237(11) 0.0346(13) 0.0503(14) -0.0146(11) -0.0025(10) 0.0052(10)
O140 0.0265(11) 0.0387(14) 0.0366(12) 0.0089(10) -0.0060(9) -0.0037(10)
O141 0.0256(12) 0.0546(17) 0.0449(14) -0.0227(12) -0.0001(10) 0.0021(12)
O142 0.0256(12) 0.0474(16) 0.0443(14) 0.0107(12) 0.0007(10) -0.0009(11)
O143 0.0293(13) 0.0278(13) 0.0592(16) -0.0119(11) -0.0071(11) 0.0069(11)
O144 0.0352(13) 0.0260(13) 0.0479(14) -0.0078(10) -0.0107(11) -0.0015(11)
O145 0.0288(12) 0.0239(12) 0.0595(16) -0.0062(11) -0.0084(11) -0.0019(10)
O146 0.0356(13) 0.0285(13) 0.0477(14) -0.0069(10) -0.0114(11) 0.0054(11)

loop_
_atom_type_symbol
_atom_type_scat_dispersion_real
_atom_type_scat_dispersion_imag
_atom_type_scat_Cromer_Mann_a1
_atom_type_scat_Cromer_Mann_b1
_atom_type_scat_Cromer_Mann_a2
_atom_type_scat_Cromer_Mann_b2
_atom_type_scat_Cromer_Mann_a3
_atom_type_scat_Cromer_Mann_b3
_atom_type_scat_Cromer_Mann_a4
_atom_type_scat_Cromer_Mann_b4
_atom_type_scat_Cromer_Mann_c
_atom_type_scat_source
C 0.0181 0.0091 2.3100 20.8439 1.0200 10.2075 1.5886 0.5687 0.8650 51.6512 0.2156 'International Tables Vol C 4.2.6.8 and 6.1.1.4'
H 0.0000 0.0000 0.4930 10.5109 0.3229 26.1257 0.1402 3.1424 0.0408 57.7998 0.0030 'International Tables Vol C 4.2.6.8 and 6.1.1.4'
N 0.0311 0.0180 12.2126 0.0057 3.1322 9.8933 2.0125 28.9975 1.1663 0.5826 -11.5290 'International Tables Vol C 4.2.6.8 and 6.1.1.4'
O 0.0492 0.0322 3.0485 13.2771 2.2868 5.7011 1.5463 0.3239 0.8670 32.9089 0.2508 'International Tables Vol C 4.2.6.8 and 6.1.1.4'
S 0.3331 0.5567 6.9053 1.4679 5.2034 22.2151 1.4379 0.2536 1.5863 56.1720 0.8669 'International Tables Vol C 4.2.6.8 and 6.1.1.4'
P 0.2955 0.4335 6.4345 1.9067 4.1791 27.1570 1.7800 0.5260 1.4908 68.1645 1.1149 'International Tables Vol C 4.2.6.8 and 6.1.1.4'
O 0.0492 0.0322 3.0485 13.2771 2.2868 5.7011 1.5463 0.3239 0.8670 32.9089 0.2508 'International Tables Vol C 4.2.6.8 and 6.1.1.4'

loop_
_geom_angle_atom_site_label_1
_geom_angle_atom_site_label_2
_geom_angle_atom_site_label_3
_geom_angle
_geom_angle_publ_flag
C2 S1 C21 101.87(16) yes
S1 C2 C3 119.4(3) yes
S1 C2 C7 120.8(2) yes
C3 C2 C7 119.7(3) yes
C2 C3 C4 120.3(3) yes
C2 C3 H31 119.4 no
C4 C3 H31 120.3 no
C3 C4 C5 119.8(3) yes
C3 C4 H41 121.3 no
C5 C4 H41 118.9 no
C4 C5 C6 120.6(3) yes
C4 C5 H51 121.2 no
C6 C5 H51 118.2 no
C5 C6 C7 119.9(3) yes
C5 C6 H61 119.8 no
C7 C6 H61 120.3 no
C2 C7 C6 119.7(3) yes
C2 C7 N8 120.6(3) yes
C6 C7 N8 119.7(3) yes
C7 N8 C9 118.3(3) yes
C7 N8 C14 123.5(2) yes
C9 N8 C14 118.1(2) yes
N8 C9 C10 109.7(3) yes
N8 C9 H92 108.7 no
C10 C9 H92 110.8 no
N8 C9 H91 108.1 no
C10 C9 H91 110.2 no
H92 C9 H91 109.2 no
C9 C10 N11 111.4(3) yes
C9 C10 H102 110.7 no
N11 C10 H102 108.9 no
C9 C10 H101 110.1 no
N11 C10 H101 108.7 no
H102 C10 H101 106.9 no
C10 N11 C12 112.5(3) yes
C10 N11 C13 110.5(3) yes
C12 N11 C13 111.5(3) yes
C10 N11 H111 106.8(14) no
C12 N11 H111 107.0(14) no
C13 N11 H111 108.3(14) no
N11 C12 H122 109.9 no
N11 C12 H123 109.8 no
H122 C12 H123 110.4 no
N11 C12 H121 108.2 no
H122 C12 H121 109.5 no
H123 C12 H121 109.0 no
N11 C13 H133 110.4 no
N11 C13 H131 110.9 no
H133 C13 H131 110.4 no
N11 C13 H132 108.4 no
H133 C13 H132 108.9 no
H131 C13 H132 107.6 no
N8 C14 O15 122.7(3) yes
N8 C14 C16 115.8(3) yes
O15 C14 C16 121.3(3) yes
C14 C16 O17 109.2(2) yes
C14 C16 C21 114.0(3) yes
O17 C16 C21 107.7(2) yes
C14 C16 H161 107.4 no
O17 C16 H161 109.0 no
C21 C16 H161 109.5 no
C16 O17 C18 113.8(2) yes
O17 C18 O19 121.3(3) yes
O17 C18 C20 114.0(3) yes
O19 C18 C20 124.6(3) yes
C18 C20 H203 111.1 no
C18 C20 H201 110.8 no
H203 C20 H201 107.3 no
C18 C20 H202 111.7 no
H203 C20 H202 106.4 no
H201 C20 H202 109.5 no
C16 C21 S1 108.3(2) yes
C16 C21 C22 116.3(3) yes
S1 C21 C22 108.1(2) yes
C16 C21 H211 105.8 no
S1 C21 H211 109.7 no
C22 C21 H211 108.5 no
C21 C22 C23 122.4(3) yes
C21 C22 C27 119.5(3) yes
C23 C22 C27 118.1(3) yes
C22 C23 C24 121.9(3) yes
C22 C23 H231 118.8 no
C24 C23 H231 119.2 no
C23 C24 C25 119.2(3) yes
C23 C24 H241 120.6 no
C25 C24 H241 120.2 no
C24 C25 C26 119.8(3) yes
C24 C25 O28 124.2(3) yes
C26 C25 O28 116.0(3) yes
C25 C26 C27 120.1(3) yes
C25 C26 H261 119.7 no
C27 C26 H261 120.2 no
C22 C27 C26 120.9(3) yes
C22 C27 H271 119.5 no
C26 C27 H271 119.6 no
C25 O28 C29 117.6(2) yes
O28 C29 H293 107.6 no
O28 C29 H291 109.3 no
H293 C29 H291 110.4 no
O28 C29 H292 109.5 no
H293 C29 H292 110.7 no
H291 C29 H292 109.2 no
C32 S31 C51 101.47(16) yes
S31 C32 C33 120.0(3) yes
S31 C32 C37 121.3(2) yes
C33 C32 C37 118.7(3) yes
C32 C33 C34 120.5(3) yes
C32 C33 H331 118.2 no
C34 C33 H331 121.3 no
C33 C34 C35 120.2(3) yes
C33 C34 H341 119.6 no
C35 C34 H341 120.2 no
C34 C35 C36 119.7(3) yes
C34 C35 H351 121.0 no
C36 C35 H351 119.3 no
C35 C36 C37 120.4(3) yes
C35 C36 H361 119.9 no
C37 C36 H361 119.7 no
C32 C37 C36 120.5(3) yes
C32 C37 N38 119.9(3) yes
C36 C37 N38 119.7(3) yes
C37 N38 C39 118.6(3) yes
C37 N38 C44 123.3(2) yes
C39 N38 C44 118.0(2) yes
N38 C39 C40 109.4(3) yes
N38 C39 H391 110.2 no
C40 C39 H391 110.6 no
N38 C39 H392 108.0 no
C40 C39 H392 111.2 no
H391 C39 H392 107.3 no
C39 C40 N41 111.8(3) yes
C39 C40 H401 109.1 no
N41 C40 H401 107.5 no
C39 C40 H402 109.3 no
N41 C40 H402 108.5 no
H401 C40 H402 110.6 no
C40 N41 C42 110.6(2) yes
C40 N41 C43 112.5(2) yes
C42 N41 C43 109.5(2) yes
C40 N41 H411 106.6(14) no
C42 N41 H411 107.8(14) no
C43 N41 H411 109.6(14) no
N41 C42 H423 107.1 no
N41 C42 H421 107.1 no
H423 C42 H421 111.0 no
N41 C42 H422 111.0 no
H423 C42 H422 111.4 no
H421 C42 H422 109.2 no
N41 C43 H431 110.4 no
N41 C43 H433 107.9 no
H431 C43 H433 109.1 no
N41 C43 H432 108.8 no
H431 C43 H432 111.1 no
H433 C43 H432 109.5 no
N38 C44 O45 123.1(3) yes
N38 C44 C46 115.5(2) yes
O45 C44 C46 121.4(3) yes
C44 C46 O47 109.2(2) yes
C44 C46 C51 113.9(3) yes
O47 C46 C51 108.5(2) yes
C44 C46 H461 109.0 no
O47 C46 H461 107.6 no
C51 C46 H461 108.4 no
C46 O47 C48 113.4(2) yes
O47 C48 O49 121.1(3) yes
O47 C48 C50 113.4(3) yes
O49 C48 C50 125.5(3) yes
C48 C50 H501 110.8 no
C48 C50 H503 109.8 no
H501 C50 H503 108.9 no
C48 C50 H502 109.0 no
H501 C50 H502 108.6 no
H503 C50 H502 109.7 no
C46 C51 S31 107.8(2) yes
C46 C51 C52 116.8(3) yes
S31 C51 C52 107.6(2) yes
C46 C51 H511 105.3 no
S31 C51 H511 108.8 no
C52 C51 H511 110.3 no
C51 C52 C53 122.3(3) yes
C51 C52 C57 119.2(3) yes
C53 C52 C57 118.3(3) yes
C52 C53 C54 121.8(3) yes
C52 C53 H531 119.9 no
C54 C53 H531 118.3 no
C53 C54 C55 118.9(3) yes
C53 C54 H541 120.7 no
C55 C54 H541 120.4 no
C54 C55 C56 119.9(3) yes
C54 C55 O58 124.2(3) yes
C56 C55 O58 115.9(3) yes
C55 C56 C57 120.0(3) yes
C55 C56 H561 119.7 no
C57 C56 H561 120.3 no
C52 C57 C56 121.0(3) yes
C52 C57 H571 119.8 no
C56 C57 H571 119.2 no
C55 O58 C59 117.9(2) yes
O58 C59 H591 110.0 no
O58 C59 H593 107.7 no
H591 C59 H593 109.4 no
O58 C59 H592 110.2 no
H591 C59 H592 109.4 no
H593 C59 H592 110.1 no
C62 S61 C81 101.58(15) yes
S61 C62 C63 120.3(3) yes
S61 C62 C67 120.5(3) yes
C63 C62 C67 119.2(3) yes
C62 C63 C64 120.7(3) yes
C62 C63 H631 119.3 no
C64 C63 H631 120.0 no
C63 C64 C65 119.9(3) yes
C63 C64 H641 118.4 no
C65 C64 H641 121.7 no
C64 C65 C66 120.3(3) yes
C64 C65 H651 120.5 no
C66 C65 H651 119.2 no
C65 C66 C67 120.5(3) yes
C65 C66 H661 120.2 no
C67 C66 H661 119.4 no
C62 C67 C66 119.4(3) yes
C62 C67 N68 120.5(3) yes
C66 C67 N68 120.0(3) yes
C67 N68 C69 119.0(2) yes
C67 N68 C74 123.3(3) yes
C69 N68 C74 117.6(3) yes
N68 C69 C70 109.6(3) yes
N68 C69 H692 107.4 no
C70 C69 H692 111.0 no
N68 C69 H691 109.5 no
C70 C69 H691 111.3 no
H692 C69 H691 108.0 no
C69 C70 N71 111.6(3) yes
C69 C70 H702 108.0 no
N71 C70 H702 109.6 no
C69 C70 H701 108.6 no
N71 C70 H701 108.2 no
H702 C70 H701 110.8 no
C70 N71 C72 110.3(2) yes
C70 N71 C73 112.7(3) yes
C72 N71 C73 109.6(3) yes
C70 N71 H711 106.3(14) no
C72 N71 H711 107.8(14) no
C73 N71 H711 110.0(14) no
N71 C72 H721 106.8 no
N71 C72 H723 111.5 no
H721 C72 H723 111.5 no
N71 C72 H722 108.5 no
H721 C72 H722 109.0 no
H723 C72 H722 109.4 no
N71 C73 H732 108.3 no
N71 C73 H731 109.7 no
H732 C73 H731 109.2 no
N71 C73 H733 109.1 no
H732 C73 H733 109.0 no
H731 C73 H733 111.5 no
N68 C74 O75 123.1(3) yes
N68 C74 C76 115.2(3) yes
O75 C74 C76 121.6(3) yes
C74 C76 O77 109.3(2) yes
C74 C76 C81 113.8(3) yes
O77 C76 C81 108.5(2) yes
C74 C76 H761 109.7 no
O77 C76 H761 107.3 no
C81 C76 H761 108.0 no
C76 O77 C78 113.2(2) yes
O77 C78 O79 121.6(3) yes
O77 C78 C80 113.1(3) yes
O79 C78 C80 125.3(3) yes
C78 C80 H802 108.1 no
C78 C80 H801 110.5 no
H802 C80 H801 109.5 no
C78 C80 H803 110.2 no
H802 C80 H803 109.4 no
H801 C80 H803 109.1 no
C76 C81 S61 107.8(2) yes
C76 C81 C82 116.7(3) yes
S61 C81 C82 107.3(2) yes
C76 C81 H811 106.0 no
S61 C81 H811 109.2 no
C82 C81 H811 109.8 no
C81 C82 C83 122.7(3) yes
C81 C82 C87 118.8(3) yes
C83 C82 C87 118.4(3) yes
C82 C83 C84 121.8(3) yes
C82 C83 H831 119.7 no
C84 C83 H831 118.5 no
C83 C84 C85 119.1(3) yes
C83 C84 H841 120.2 no
C85 C84 H841 120.7 no
C84 C85 C86 119.9(3) yes
C84 C85 O88 123.9(3) yes
C86 C85 O88 116.2(3) yes
C85 C86 C87 120.1(3) yes
C85 C86 H861 120.0 no
C87 C86 H861 119.9 no
C82 C87 C86 120.6(3) yes
C82 C87 H871 120.3 no
C86 C87 H871 119.1 no
C85 O88 C89 117.9(2) yes
O88 C89 H892 107.9 no
O88 C89 H891 109.9 no
H892 C89 H891 109.7 no
O88 C89 H893 109.7 no
H892 C89 H893 109.9 no
H891 C89 H893 109.7 no
C92 S91 C111 102.24(15) yes
S91 C92 C93 119.6(3) yes
S91 C92 C97 120.6(3) yes
C93 C92 C97 119.8(3) yes
C92 C93 C94 119.9(3) yes
C92 C93 H931 119.9 no
C94 C93 H931 120.2 no
C93 C94 C95 120.3(3) yes
C93 C94 H941 121.7 no
C95 C94 H941 118.0 no
C94 C95 C96 120.2(3) yes
C94 C95 H951 120.7 no
C96 C95 H951 119.1 no
C95 C96 C97 120.5(3) yes
C95 C96 H961 119.1 no
C97 C96 H961 120.4 no
C92 C97 C96 119.3(3) yes
C92 C97 N98 120.5(3) yes
C96 C97 N98 120.2(3) yes
C97 N98 C99 118.3(3) yes
C97 N98 C104 123.4(3) yes
C99 N98 C104 118.1(3) yes
N98 C99 C100 110.0(3) yes
N98 C99 H991 107.6 no
C100 C99 H991 110.8 no
N98 C99 H992 109.8 no
C100 C99 H992 109.3 no
H991 C99 H992 109.3 no
C99 C100 N101 111.5(3) yes
C99 C100 H1001 110.5 no
N101 C100 H1001 107.5 no
C99 C100 H1002 110.4 no
N101 C100 H1002 109.5 no
H1001 C100 H1002 107.4 no
C100 N101 C102 112.6(3) yes
C100 N101 C103 110.3(3) yes
C102 N101 C103 111.3(3) yes
C100 N101 H1011 106.7(14) no
C102 N101 H1011 107.7(14) no
C103 N101 H1011 108.0(14) no
N101 C102 H1022 110.2 no
N101 C102 H1021 107.9 no
H1022 C102 H1021 108.5 no
N101 C102 H1023 110.2 no
H1022 C102 H1023 109.7 no
H1021 C102 H1023 110.4 no
N101 C103 H1032 110.9 no
N101 C103 H1033 109.1 no
H1032 C103 H1033 108.2 no
N101 C103 H1031 109.9 no
H1032 C103 H1031 110.0 no
H1033 C103 H1031 108.7 no
N98 C104 O105 123.1(3) yes
N98 C104 C106 116.1(3) yes
O105 C104 C106 120.7(3) yes
C104 C106 O107 109.6(3) yes
C104 C106 C111 113.7(3) yes
O107 C106 C111 107.7(2) yes
C104 C106 H1061 108.0 no
O107 C106 H1061 108.8 no
C111 C106 H1061 109.1 no
C106 O107 C108 113.2(2) yes
O107 C108 O109 121.8(3) yes
O107 C108 C110 113.2(3) yes
O109 C108 C110 125.0(3) yes
C108 C110 H1102 109.7 no
C108 C110 H1103 113.5 no
H1102 C110 H1103 108.7 no
C108 C110 H1101 110.0 no
H1102 C110 H1101 106.8 no
H1103 C110 H1101 108.0 no
C106 C111 S91 108.3(2) yes
C106 C111 C112 116.6(3) yes
S91 C111 C112 108.1(2) yes
C106 C111 H1111 105.4 no
S91 C111 H1111 110.0 no
C112 C111 H1111 108.4 no
C111 C112 C113 122.4(3) yes
C111 C112 C117 119.6(3) yes
C113 C112 C117 117.9(3) yes
C112 C113 C114 121.7(3) yes
C112 C113 H1131 119.1 no
C114 C113 H1131 119.2 no
C113 C114 C115 119.5(3) yes
C113 C114 H1141 121.2 no
C115 C114 H1141 119.3 no
C114 C115 C116 119.7(3) yes
C114 C115 O118 124.1(3) yes
C116 C115 O118 116.2(3) yes
C115 C116 C117 120.3(3) yes
C115 C116 H1161 119.6 no
C117 C116 H1161 120.1 no
C112 C117 C116 120.9(3) yes
C112 C117 H1171 119.7 no
C116 C117 H1171 119.4 no
C115 O118 C119 118.5(2) yes
O118 C119 H1192 109.3 no
O118 C119 H1193 109.1 no
H1192 C119 H1193 109.2 no
O118 C119 H1191 109.8 no
H1192 C119 H1191 108.5 no
H1193 C119 H1191 110.8 no
O122 P121 O123 103.48(14) yes
O122 P121 O124 108.27(16) yes
O123 P121 O124 110.15(14) yes
O122 P121 O125 109.41(15) yes
O123 P121 O125 111.67(14) yes
O124 P121 O125 113.34(13) yes
P121 O122 H1221 122(4) no
P121 O123 H1231 109(4) no
O127 P126 O128 113.77(13) yes
O127 P126 O129 108.07(16) yes
O128 P126 O129 109.25(14) yes
O127 P126 O130 110.09(15) yes
O128 P126 O130 111.59(14) yes
O129 P126 O130 103.50(13) yes
P126 O129 H1291 119(4) no
P126 O130 H1301 110(3) no
O132 P131 O133 106.74(13) yes
O132 P131 O134 108.84(13) yes
O133 P131 O134 111.17(15) yes
O132 P131 O135 108.69(14) yes
O133 P131 O135 107.00(13) yes
O134 P131 O135 114.12(14) yes
P131 O132 H1321 115(3) no
P131 O133 H1331 114(3) no
O137 P136 O138 108.98(13) yes
O137 P136 O139 114.35(15) yes
O138 P136 O139 108.43(14) yes
O137 P136 O140 106.93(13) yes
O138 P136 O140 106.76(14) yes
O139 P136 O140 111.12(14) yes
P136 O138 H1381 115(3) no
P136 O140 H1401 114(3) no
H1412 O141 H1411 104.8(10) no
H1422 O142 H1421 105.1(10) no
H1432 O143 H1431 115(5) no
H1442 O144 H1441 91(5) no
H1452 O145 H1451 120(5) no
H1462 O146 H1461 84(5) no

loop_
_geom_bond_atom_site_label_1
_geom_bond_atom_site_label_2
_geom_bond_distance
_geom_bond_publ_flag
S1 C2 1.776(3) yes
S1 C21 1.842(4) yes
C2 C3 1.392(4) yes
C2 C7 1.397(4) yes
C3 C4 1.389(5) yes
C3 H31 0.922 no
C4 C5 1.381(6) yes
C4 H41 0.935 no
C5 C6 1.387(5) yes
C5 H51 0.947 no
C6 C7 1.395(5) yes
C6 H61 0.946 no
C7 N8 1.432(4) yes
N8 C9 1.478(4) yes
N8 C14 1.355(4) yes
C9 C10 1.518(5) yes
C9 H92 0.970 no
C9 H91 0.964 no
C10 N11 1.494(4) yes
C10 H102 0.972 no
C10 H101 0.958 no
N11 C12 1.485(4) yes
N11 C13 1.490(4) yes
N11 H111 0.892(18) no
C12 H122 0.950 no
C12 H123 0.959 no
C12 H121 0.948 no
C13 H133 0.960 no
C13 H131 0.968 no
C13 H132 0.962 no
C14 O15 1.220(4) yes
C14 C16 1.533(4) yes
C16 O17 1.444(4) yes
C16 C21 1.542(4) yes
C16 H161 0.978 no
O17 C18 1.361(4) yes
C18 O19 1.213(4) yes
C18 C20 1.480(5) yes
C20 H203 0.947 no
C20 H201 0.949 no
C20 H202 0.947 no
C21 C22 1.511(4) yes
C21 H211 0.966 no
C22 C23 1.377(4) yes
C22 C27 1.405(4) yes
C23 C24 1.399(4) yes
C23 H231 0.944 no
C24 C25 1.389(4) yes
C24 H241 0.928 no
C25 C26 1.395(4) yes
C25 O28 1.365(4) yes
C26 C27 1.383(4) yes
C26 H261 0.930 no
C27 H271 0.929 no
O28 C29 1.438(4) yes
C29 H293 0.945 no
C29 H291 0.964 no
C29 H292 0.946 no
S31 C32 1.772(3) yes
S31 C51 1.844(4) yes
C32 C33 1.395(4) yes
C32 C37 1.402(4) yes
C33 C34 1.390(5) yes
C33 H331 0.941 no
C34 C35 1.385(5) yes
C34 H341 0.939 no
C35 C36 1.387(5) yes
C35 H351 0.943 no
C36 C37 1.381(4) yes
C36 H361 0.925 no
C37 N38 1.435(4) yes
N38 C39 1.477(3) yes
N38 C44 1.351(4) yes
C39 C40 1.531(4) yes
C39 H391 0.951 no
C39 H392 0.968 no
C40 N41 1.500(3) yes
C40 H401 0.961 no
C40 H402 0.978 no
N41 C42 1.487(4) yes
N41 C43 1.482(4) yes
N41 H411 0.885(18) no
C42 H423 0.972 no
C42 H421 0.976 no
C42 H422 0.976 no
C43 H431 0.968 no
C43 H433 0.959 no
C43 H432 0.968 no
C44 O45 1.223(4) yes
C44 C46 1.530(4) yes
C46 O47 1.444(4) yes
C46 C51 1.542(4) yes
C46 H461 0.959 no
O47 C48 1.372(4) yes
C48 O49 1.208(4) yes
C48 C50 1.470(5) yes
C50 H501 0.949 no
C50 H503 0.943 no
C50 H502 0.947 no
C51 C52 1.516(4) yes
C51 H511 0.988 no
C52 C53 1.381(4) yes
C52 C57 1.392(4) yes
C53 C54 1.400(4) yes
C53 H531 0.934 no
C54 C55 1.394(4) yes
C54 H541 0.928 no
C55 C56 1.392(4) yes
C55 O58 1.367(4) yes
C56 C57 1.388(4) yes
C56 H561 0.935 no
C57 H571 0.928 no
O58 C59 1.437(4) yes
C59 H591 0.963 no
C59 H593 0.945 no
C59 H592 0.956 no
S61 C62 1.779(3) yes
S61 C81 1.845(3) yes
C62 C63 1.384(5) yes
C62 C67 1.413(4) yes
C63 C64 1.386(5) yes
C63 H631 0.924 no
C64 C65 1.379(5) yes
C64 H641 0.930 no
C65 C66 1.386(5) yes
C65 H651 0.940 no
C66 C67 1.382(5) yes
C66 H661 0.923 no
C67 N68 1.420(4) yes
N68 C69 1.474(4) yes
N68 C74 1.361(4) yes
C69 C70 1.538(4) yes
C69 H692 0.966 no
C69 H691 0.952 no
C70 N71 1.498(4) yes
C70 H702 0.986 no
C70 H701 0.967 no
N71 C72 1.490(4) yes
N71 C73 1.476(5) yes
N71 H711 0.887(18) no
C72 H721 0.969 no
C72 H723 0.976 no
C72 H722 0.975 no
C73 H732 0.971 no
C73 H731 0.973 no
C73 H733 0.962 no
C74 O75 1.215(4) yes
C74 C76 1.530(4) yes
C76 O77 1.443(4) yes
C76 C81 1.543(4) yes
C76 H761 0.970 no
O77 C78 1.371(4) yes
C78 O79 1.204(4) yes
C78 C80 1.483(5) yes
C80 H802 0.940 no
C80 H801 0.948 no
C80 H803 0.957 no
C81 C82 1.517(4) yes
C81 H811 0.969 no
C82 C83 1.374(5) yes
C82 C87 1.399(4) yes
C83 C84 1.395(5) yes
C83 H831 0.935 no
C84 C85 1.392(4) yes
C84 H841 0.925 no
C85 C86 1.387(5) yes
C85 O88 1.368(4) yes
C86 C87 1.388(4) yes
C86 H861 0.930 no
C87 H871 0.933 no
O88 C89 1.439(5) yes
C89 H892 0.948 no
C89 H891 0.961 no
C89 H893 0.961 no
S91 C92 1.776(3) yes
S91 C111 1.844(3) yes
C92 C93 1.387(5) yes
C92 C97 1.408(4) yes
C93 C94 1.392(5) yes
C93 H931 0.939 no
C94 C95 1.375(6) yes
C94 H941 0.939 no
C95 C96 1.386(6) yes
C95 H951 0.953 no
C96 C97 1.385(5) yes
C96 H961 0.947 no
C97 N98 1.428(4) yes
N98 C99 1.473(4) yes
N98 C104 1.356(4) yes
C99 C100 1.525(4) yes
C99 H991 0.973 no
C99 H992 0.971 no
C100 N101 1.487(4) yes
C100 H1001 0.963 no
C100 H1002 0.980 no
N101 C102 1.476(5) yes
N101 C103 1.494(4) yes
N101 H1011 0.889(18) no
C102 H1022 0.955 no
C102 H1021 0.952 no
C102 H1023 0.956 no
C103 H1032 0.952 no
C103 H1033 0.956 no
C103 H1031 0.953 no
C104 O105 1.223(4) yes
C104 C106 1.533(4) yes
C106 O107 1.445(4) yes
C106 C111 1.544(4) yes
C106 H1061 0.981 no
O107 C108 1.362(4) yes
C108 O109 1.201(4) yes
C108 C110 1.488(5) yes
C110 H1102 0.939 no
C110 H1103 0.946 no
C110 H1101 0.944 no
C111 C112 1.509(4) yes
C111 H1111 0.975 no
C112 C113 1.380(5) yes
C112 C117 1.406(4) yes
C113 C114 1.394(5) yes
C113 H1131 0.939 no
C114 C115 1.396(4) yes
C114 H1141 0.917 no
C115 C116 1.379(5) yes
C115 O118 1.364(4) yes
C116 C117 1.388(5) yes
C116 H1161 0.936 no
C117 H1171 0.928 no
O118 C119 1.434(4) yes
C119 H1192 0.947 no
C119 H1193 0.938 no
C119 H1191 0.956 no
P121 O122 1.573(3) yes
P121 O123 1.563(2) yes
P121 O124 1.503(2) yes
P121 O125 1.501(2) yes
O122 H1221 0.849(19) no
O123 H1231 0.824(19) no
P126 O127 1.505(3) yes
P126 O128 1.505(2) yes
P126 O129 1.571(2) yes
P126 O130 1.562(3) yes
O129 H1291 0.837(19) no
O130 H1301 0.822(19) no
P131 O132 1.576(2) yes
P131 O133 1.561(2) yes
P131 O134 1.515(3) yes
P131 O135 1.499(2) yes
O132 H1321 0.845(18) no
O133 H1331 0.864(19) no
P136 O137 1.500(2) yes
P136 O138 1.572(3) yes
P136 O139 1.516(2) yes
P136 O140 1.571(2) yes
O138 H1381 0.830(18) no
O140 H1401 0.883(19) no
O141 H1412 0.822(18) no
O141 H1411 0.896(19) no
O142 H1422 0.889(19) no
O142 H1421 0.816(19) no
O143 H1432 0.796(19) no
O143 H1431 0.812(19) no
O144 H1442 0.821(19) no
O144 H1441 0.794(19) no
O145 H1452 0.806(19) no
O145 H1451 0.814(19) no
O146 H1462 0.818(19) no
O146 H1461 0.789(19) no

loop_
_geom_hbond_atom_site_label_D
_geom_hbond_atom_site_label_H
_geom_hbond_atom_site_label_A
_geom_hbond_site_symmetry_A
_geom_hbond_angle_DHA
_geom_hbond_distance_DH
_geom_hbond_distance_HA
_geom_hbond_distance_DA
_geom_hbond_publ_flag
C5 H51 O124 . 154 0.95 2.49 3.370(5) yes
C9 H92 O49 . 177 0.97 2.44 3.405(5) yes
N11 H111 O139 . 175(2) 0.892 1.747 2.637(5) yes
C12 H122 O49 . 174 0.95 2.49 3.438(5) yes
C20 H203 O45 1_565 145 0.95 2.38 3.204(5) yes
C20 H201 O88 1_655 138 0.95 2.49 3.255(5) yes
C39 H391 O19 1_545 178 0.95 2.40 3.349(5) yes
C40 H401 O138 . 150 0.96 2.48 3.346(5) yes
N41 H411 O141 1_545 169(2) 0.885 1.823 2.696(5) yes
C42 H423 O138 . 149 0.97 2.54 3.410(5) yes
C42 H421 O133 1_545 134 0.98 2.53 3.283(5) yes
C43 H431 O19 1_545 178 0.97 2.39 3.362(5) yes
C50 H501 O15 . 129 0.95 2.50 3.179(5) yes
C50 H502 O118 1_655 155 0.95 2.37 3.257(5) yes
C69 H691 O109 . 178 0.95 2.41 3.357(5) yes
C70 H701 O132 1_456 149 0.97 2.48 3.346(5) yes
N71 H711 O142 1_446 169(2) 0.887 1.822 2.698(5) yes
C72 H721 O132 1_456 152 0.97 2.52 3.409(5) yes
C72 H722 O140 1_456 137 0.97 2.50 3.276(5) yes
C73 H731 O109 . 176 0.97 2.39 3.366(5) yes
C80 H801 O58 1_465 160 0.95 2.35 3.254(5) yes
C80 H803 O105 1_565 126 0.96 2.53 3.179(5) yes
C95 H951 O127 1_546 153 0.95 2.49 3.370(5) yes
C99 H992 O79 1_545 176 0.97 2.44 3.413(5) yes
N101 H1011 O134 1_446 175(2) 0.889 1.744 2.630(5) yes
C102 H1023 O79 1_545 176 0.96 2.49 3.441(5) yes
C110 H1102 O28 1_455 149 0.94 2.41 3.251(5) yes
C110 H1101 O75 . 138 0.94 2.44 3.209(5) yes
O122 H1221 O135 . 177(6) 0.849 1.689 2.538(5) yes
O123 H1231 O143 . 163(5) 0.824 1.804 2.603(5) yes
O129 H1291 O137 1_465 173(5) 0.837 1.710 2.542(5) yes
O130 H1301 O145 . 163(5) 0.822 1.809 2.605(5) yes
O132 H1321 O125 1_655 175(4) 0.845 1.713 2.555(5) yes
O133 H1331 O124 1_655 160(5) 0.864 1.667 2.498(5) yes
O138 H1381 O128 1_545 177(5) 0.830 1.728 2.557(5) yes
O140 H1401 O127 1_545 167(5) 0.883 1.627 2.496(5) yes
O141 H1412 O144 1_565 169(5) 0.822 1.939 2.750(5) yes
O141 H1411 O135 . 164(5) 0.896 1.958 2.831(5) yes
O142 H1422 O137 1_565 171(5) 0.889 1.945 2.827(5) yes
O142 H1421 O146 1_665 167(5) 0.816 1.945 2.747(5) yes
O143 H1432 O139 . 159(5) 0.796 1.941 2.702(5) yes
O143 H1431 O129 1_545 156(5) 0.812 2.287 3.049(5) yes
O144 H1442 O128 1_545 160(5) 0.821 2.021 2.805(5) yes
O144 H1441 O124 1_545 166(5) 0.794 1.985 2.762(5) yes
O145 H1452 O134 1_455 141(5) 0.806 2.025 2.700(5) yes
O145 H1451 O122 . 164(5) 0.814 2.263 3.054(5) yes
O146 H1462 O125 . 167(5) 0.818 2.011 2.814(5) yes
O146 H1461 O127 1_545 150(5) 0.789 2.044 2.759(5) yes
